data_1530561
loop_
_publ_author_name
'Pecharskii, V.K.'
'Bodak, O.I.'
'Gladyshevskii, E.I.'

_publ_section_title
;
 Crystal structure of the compound La Re2 Si2
;
_journal_name_full Kristallografiya
_journal_page_first 630
_journal_page_last 633
_journal_volume 22
_journal_year 1977
_chemical_formula_sum 'La Re2 Si2'
_space_group_IT_number 74
_symmetry_space_group_name_Hall '-I 2b 2'
_symmetry_space_group_name_H-M 'I m m a'
_cell_angle_alpha 90
_cell_angle_beta 90
_cell_angle_gamma 90
_cell_formula_units_Z 4
_cell_length_a 4.206
_cell_length_b 4.116
_cell_length_c 20.89
_cell_volume 361.646
_citation_journal_id_ASTM KRISAJ
_cod_data_source_file Pecharskii_KRISAJ_1977_160.cif
_cod_data_source_block La1Re2Si2
_cod_original_cell_volume 361.6455
_cod_original_formula_sum 'La1 Re2 Si2'
_cod_database_code 1530561

loop_
_symmetry_equiv_pos_as_xyz
x,y,z
-x,-y+1/2,z
x,-y,-z
-x,y+1/2,-z
-x,-y,-z
x,y-1/2,-z
-x,y,z
x,-y-1/2,z
x+1/2,y+1/2,z+1/2
-x+1/2,-y+1,z+1/2
x+1/2,-y+1/2,-z+1/2
-x+1/2,y+1,-z+1/2
-x+1/2,-y+1/2,-z+1/2
x+1/2,y,-z+1/2
-x+1/2,y+1/2,z+1/2
x+1/2,-y,z+1/2

loop_
_atom_site_label
_atom_site_type_symbol
_atom_site_fract_x
_atom_site_fract_y
_atom_site_fract_z
_atom_site_occupancy
_atom_site_U_iso_or_equiv
Si1 Si 0 0.25 0.356 1 0.0
Re2 Re 0 0.25 0.7129 1 0.0
Re1 Re 0 0.25 0.2119 1 0.0
La1 La 0 0.25 0.915 1 0.0
Si2 Si 0 0.25 0.466 1 0.0
